data_4035762
loop_
_publ_author_name
'Agafonova, Anastasiya V.'
'Rostovskii, Nikolai V.'
'Smetanin, Ilia A.'
'Starova, Galina L.'
'Khlebnikov, Alexander F.'
'Novikov, Mikhail S.'

_publ_section_title
;
 Synthesis of 2-(Di/tri/tetraazolyl)-2 H-azirine-2-carboxylates by Halogen
 Substitution: Evidence for an S<sub>N</sub>2'-S<sub>N</sub>2' Cascade
 Mechanism.
;
_journal_issue 21
_journal_name_full 'The Journal of organic chemistry'
_journal_page_first 13473
_journal_page_last 13480
_journal_paper_doi 10.1021/acs.joc.8b02295
_journal_volume 83
_journal_year 2018
_chemical_formula_moiety 'C13 H11 N3 O2'
_chemical_formula_sum 'C13 H11 N3 O2'
_chemical_formula_weight 241.25
_space_group_crystal_system monoclinic
_space_group_IT_number 14
_space_group_name_Hall '-P 2ybc'
_space_group_name_H-M_alt 'P 1 21/c 1'
_atom_sites_solution_hydrogens geom
_atom_sites_solution_primary iterative
_audit_creation_date 2018-08-29
_audit_creation_method
;
Olex2 1.2
(compiled 2018.05.29 svn.r3508 for OlexSys, GUI svn.r5506)
;
_cell_angle_alpha 90
_cell_angle_beta 116.650(6)
_cell_angle_gamma 90
_cell_formula_units_Z 4
_cell_length_a 8.3905(4)
_cell_length_b 19.0515(6)
_cell_length_c 8.2699(4)
_cell_measurement_reflns_used 9308
_cell_measurement_temperature 100(2)
_cell_measurement_theta_max 76.0090
_cell_measurement_theta_min 5.8640
_cell_volume 1181.52(11)
_computing_cell_refinement
;
CrysAlisPro, Agilent Technologies,
Version 1.171.37.35 (release 13-08-2014 CrysAlis171 .NET)
(compiled Aug 13 2014,18:06:01)
;
_computing_data_collection
;
CrysAlisPro, Agilent Technologies,
Version 1.171.37.35 (release 13-08-2014 CrysAlis171 .NET)
(compiled Aug 13 2014,18:06:01)
;
_computing_data_reduction
;
CrysAlisPro, Agilent Technologies,
Version 1.171.37.35 (release 13-08-2014 CrysAlis171 .NET)
(compiled Aug 13 2014,18:06:01)
;
_computing_molecular_graphics 'Olex2 (Dolomanov et al., 2009)'
_computing_publication_material 'Olex2 (Dolomanov et al., 2009)'
_computing_structure_refinement 'ShelXL (Sheldrick, 2015)'
_computing_structure_solution
;
Superflip (Palatinus & Chapuis, 2007;Palatinus & van der Lee, 2008;
Palatinus et al., 2012)
;
_diffrn_ambient_environment N~2~
_diffrn_ambient_temperature 100(2)
_diffrn_detector 'CCD plate'
_diffrn_detector_area_resol_mean 10.3829
_diffrn_detector_type Atlas
_diffrn_measured_fraction_theta_full 1.000
_diffrn_measured_fraction_theta_max 1.000
_diffrn_measurement_details
;
#__ type_ start__ end____ width___ exp.time_
  1 omega   44.00   91.00   1.0000    7.5000
omega____ theta____ kappa____ phi______ frames
    -      112.0000  -45.0000 -150.0000 47

#__ type_ start__ end____ width___ exp.time_
  2 omega   67.00   98.00   1.0000    7.5000
omega____ theta____ kappa____ phi______ frames
    -      112.0000  -45.0000  -60.0000 31

#__ type_ start__ end____ width___ exp.time_
  3 omega   65.00   90.00   1.0000    7.5000
omega____ theta____ kappa____ phi______ frames
    -      112.0000  -45.0000  -30.0000 25

#__ type_ start__ end____ width___ exp.time_
  4 omega   49.00   76.00   1.0000    7.5000
omega____ theta____ kappa____ phi______ frames
    -      112.0000  -30.0000  -30.0000 27

#__ type_ start__ end____ width___ exp.time_
  5 omega   47.00  103.00   1.0000    7.5000
omega____ theta____ kappa____ phi______ frames
    -      112.0000  -95.0000  -30.0000 56

#__ type_ start__ end____ width___ exp.time_
  6 omega   42.00   86.00   1.0000    7.5000
omega____ theta____ kappa____ phi______ frames
    -      112.0000  -30.0000 -120.0000 44

#__ type_ start__ end____ width___ exp.time_
  7 omega   85.00  126.00   1.0000    7.5000
omega____ theta____ kappa____ phi______ frames
    -      112.0000   30.0000   30.0000 41

#__ type_ start__ end____ width___ exp.time_
  8 omega  132.00  177.00   1.0000    7.5000
omega____ theta____ kappa____ phi______ frames
    -      112.0000   30.0000   30.0000 45

#__ type_ start__ end____ width___ exp.time_
  9 omega  150.00  177.00   1.0000    7.5000
omega____ theta____ kappa____ phi______ frames
    -      112.0000  125.0000 -180.0000 27

#__ type_ start__ end____ width___ exp.time_
 10 omega   73.00  106.00   1.0000    2.5000
omega____ theta____ kappa____ phi______ frames
    -       41.4354  178.0000 -180.0000 33

#__ type_ start__ end____ width___ exp.time_
 11 omega   64.00   97.00   1.0000    7.5000
omega____ theta____ kappa____ phi______ frames
    -      112.0000  -45.0000  120.0000 33

#__ type_ start__ end____ width___ exp.time_
 12 omega -125.00    6.00   1.0000    2.5000
omega____ theta____ kappa____ phi______ frames
    -      -41.4354    0.0000 -150.0000 131

#__ type_ start__ end____ width___ exp.time_
 13 omega  -98.00  -71.00   1.0000    2.5000
omega____ theta____ kappa____ phi______ frames
    -      -41.4354 -161.0000  -67.0000 27

#__ type_ start__ end____ width___ exp.time_
 14 omega   62.00  113.00   1.0000    2.5000
omega____ theta____ kappa____ phi______ frames
    -       41.4354  178.0000  -90.0000 51

#__ type_ start__ end____ width___ exp.time_
 15 omega   55.00   87.00   1.0000    7.5000
omega____ theta____ kappa____ phi______ frames
    -      112.0000  -30.0000   90.0000 32

#__ type_ start__ end____ width___ exp.time_
 16 omega   83.00  110.00   1.0000    7.5000
omega____ theta____ kappa____ phi______ frames
    -      112.0000  -61.0000   90.0000 27

#__ type_ start__ end____ width___ exp.time_
 17 omega   44.00   81.00   1.0000    7.5000
omega____ theta____ kappa____ phi______ frames
    -      112.0000  -30.0000    0.0000 37

#__ type_ start__ end____ width___ exp.time_
 18 omega   56.00  100.00   1.0000    7.5000
omega____ theta____ kappa____ phi______ frames
    -      112.0000 -125.0000  -60.0000 44

#__ type_ start__ end____ width___ exp.time_
 19 omega  153.00  178.00   1.0000    7.5000
omega____ theta____ kappa____ phi______ frames
    -      112.0000  125.0000   60.0000 25

#__ type_ start__ end____ width___ exp.time_
 20 omega   97.00  127.00   1.0000    7.5000
omega____ theta____ kappa____ phi______ frames
    -      112.0000  125.0000   60.0000 30

#__ type_ start__ end____ width___ exp.time_
 21 omega   83.00  132.00   1.0000    7.5000
omega____ theta____ kappa____ phi______ frames
    -      112.0000  -61.0000  -60.0000 49

#__ type_ start__ end____ width___ exp.time_
 22 omega   43.00   69.00   1.0000    7.5000
omega____ theta____ kappa____ phi______ frames
    -      112.0000  -77.0000  120.0000 26

#__ type_ start__ end____ width___ exp.time_
 23 omega  103.00  142.00   1.0000    7.5000
omega____ theta____ kappa____ phi______ frames
    -      112.0000  -77.0000  120.0000 39

#__ type_ start__ end____ width___ exp.time_
 24 omega   54.00   94.00   1.0000    7.5000
omega____ theta____ kappa____ phi______ frames
    -      112.0000  -95.0000   90.0000 40

#__ type_ start__ end____ width___ exp.time_
 25 omega   57.00   88.00   1.0000    7.5000
omega____ theta____ kappa____ phi______ frames
    -      112.0000  -30.0000  -90.0000 31

#__ type_ start__ end____ width___ exp.time_
 26 omega  -46.00  -10.00   1.0000    2.5000
omega____ theta____ kappa____ phi______ frames
    -      -41.4354  -77.0000    0.0000 36

#__ type_ start__ end____ width___ exp.time_
 27 omega  -95.00  -68.00   1.0000    2.5000
omega____ theta____ kappa____ phi______ frames
    -      -41.4354  -38.0000  -30.0000 27

#__ type_ start__ end____ width___ exp.time_
 28 omega  -26.00   34.00   1.0000    2.5000
omega____ theta____ kappa____ phi______ frames
    -      -41.4354    0.0000 -120.0000 60

#__ type_ start__ end____ width___ exp.time_
 29 omega -115.00  -75.00   1.0000    2.5000
omega____ theta____ kappa____ phi______ frames
    -      -41.4354  -57.0000   60.0000 40

#__ type_ start__ end____ width___ exp.time_
 30 omega  -71.00  -14.00   1.0000    2.5000
omega____ theta____ kappa____ phi______ frames
    -      -41.4354  -57.0000   60.0000 57

#__ type_ start__ end____ width___ exp.time_
 31 omega   81.00  107.00   1.0000    7.5000
omega____ theta____ kappa____ phi______ frames
    -      112.0000   69.0000   80.2537 26

#__ type_ start__ end____ width___ exp.time_
 32 omega   80.00  125.00   1.0000    7.5000
omega____ theta____ kappa____ phi______ frames
    -      112.0000   75.0000   24.7862 45

#__ type_ start__ end____ width___ exp.time_
 33 omega   82.00  108.00   1.0000    7.5000
omega____ theta____ kappa____ phi______ frames
    -      112.0000   68.0000   48.6894 26

#__ type_ start__ end____ width___ exp.time_
 34 omega   86.00  112.00   1.0000    7.5000
omega____ theta____ kappa____ phi______ frames
    -      112.0000   61.0000  -30.0000 26

#__ type_ start__ end____ width___ exp.time_
 35 omega   80.00  105.00   1.0000    7.5000
omega____ theta____ kappa____ phi______ frames
    -      112.0000   77.0000  -30.0000 25

#__ type_ start__ end____ width___ exp.time_
 36 omega  124.00  160.00   1.0000    7.5000
omega____ theta____ kappa____ phi______ frames
    -      112.0000   61.0000  -30.0000 36

#__ type_ start__ end____ width___ exp.time_
 37 omega   86.00  113.00   1.0000    7.5000
omega____ theta____ kappa____ phi______ frames
    -      112.0000   61.0000  120.0000 27

#__ type_ start__ end____ width___ exp.time_
 38 omega  123.00  155.00   1.0000    7.5000
omega____ theta____ kappa____ phi______ frames
    -      112.0000   61.0000  120.0000 32

#__ type_ start__ end____ width___ exp.time_
 39 omega   79.00  105.00   1.0000    7.5000
omega____ theta____ kappa____ phi______ frames
    -      112.0000   77.0000   60.0000 26

#__ type_ start__ end____ width___ exp.time_
 40 omega   80.00  106.00   1.0000    7.5000
omega____ theta____ kappa____ phi______ frames
    -      112.0000   74.0000   80.9967 26

#__ type_ start__ end____ width___ exp.time_
 41 omega  137.00  165.00   1.0000    7.5000
omega____ theta____ kappa____ phi______ frames
    -      112.0000   61.0000   30.0000 28

#__ type_ start__ end____ width___ exp.time_
 42 omega   39.00   65.00   1.0000    7.5000
omega____ theta____ kappa____ phi______ frames
    -      112.0000 -125.0000  150.0000 26

#__ type_ start__ end____ width___ exp.time_
 43 omega   83.00  128.00   1.0000    7.5000
omega____ theta____ kappa____ phi______ frames
    -      112.0000   61.0000   30.0000 45

#__ type_ start__ end____ width___ exp.time_
 44 omega   45.00   71.00   1.0000    7.5000
omega____ theta____ kappa____ phi______ frames
    -      112.0000  -30.0000   60.0000 26

#__ type_ start__ end____ width___ exp.time_
 45 omega  145.00  171.00   1.0000    7.5000
omega____ theta____ kappa____ phi______ frames
    -      112.0000   77.0000  -30.0000 26

#__ type_ start__ end____ width___ exp.time_
 46 omega   79.00  116.00   1.0000    7.5000
omega____ theta____ kappa____ phi______ frames
    -      112.0000   77.0000   90.0000 37

#__ type_ start__ end____ width___ exp.time_
 47 omega   79.00  105.00   1.0000    7.5000
omega____ theta____ kappa____ phi______ frames
    -      112.0000   77.0000   30.0000 26

#__ type_ start__ end____ width___ exp.time_
 48 omega   63.00   92.00   1.0000    7.5000
omega____ theta____ kappa____ phi______ frames
    -      112.0000  -95.0000 -150.0000 29

#__ type_ start__ end____ width___ exp.time_
 49 omega   88.00  119.00   1.0000    7.5000
omega____ theta____ kappa____ phi______ frames
    -      112.0000   61.0000   60.0000 31

#__ type_ start__ end____ width___ exp.time_
 50 omega   50.00   76.00   1.0000    7.5000
omega____ theta____ kappa____ phi______ frames
    -      112.0000  -45.0000 -120.0000 26

#__ type_ start__ end____ width___ exp.time_
 51 omega   86.00  115.00   1.0000    7.5000
omega____ theta____ kappa____ phi______ frames
    -      112.0000   45.0000   90.0000 29

#__ type_ start__ end____ width___ exp.time_
 52 omega  121.00  153.00   1.0000    7.5000
omega____ theta____ kappa____ phi______ frames
    -      112.0000   45.0000   90.0000 32

#__ type_ start__ end____ width___ exp.time_
 53 omega   50.00   89.00   1.0000    7.5000
omega____ theta____ kappa____ phi______ frames
    -      112.0000  -30.0000  120.0000 39

#__ type_ start__ end____ width___ exp.time_
 54 omega   87.00  113.00   1.0000    7.5000
omega____ theta____ kappa____ phi______ frames
    -      112.0000   45.0000    0.0000 26

#__ type_ start__ end____ width___ exp.time_
 55 omega  135.00  160.00   1.0000    7.5000
omega____ theta____ kappa____ phi______ frames
    -      112.0000   45.0000    0.0000 25

#__ type_ start__ end____ width___ exp.time_
 56 omega   83.00  109.00   1.0000    7.5000
omega____ theta____ kappa____ phi______ frames
    -      112.0000   61.0000    0.0000 26

#__ type_ start__ end____ width___ exp.time_
 57 omega   87.00  121.00   1.0000    7.5000
omega____ theta____ kappa____ phi______ frames
    -      112.0000   45.0000   30.0000 34

#__ type_ start__ end____ width___ exp.time_
 58 omega   79.00  106.00   1.0000    7.5000
omega____ theta____ kappa____ phi______ frames
    -      112.0000   77.0000    0.0000 27

#__ type_ start__ end____ width___ exp.time_
 59 omega   58.00   84.00   1.0000    7.5000
omega____ theta____ kappa____ phi______ frames
    -      112.0000  -95.0000 -120.0000 26

#__ type_ start__ end____ width___ exp.time_
 60 omega  124.00  167.00   1.0000    7.5000
omega____ theta____ kappa____ phi______ frames
    -      112.0000   68.0000   48.6894 43

#__ type_ start__ end____ width___ exp.time_
 61 omega   86.00  132.00   1.0000    7.5000
omega____ theta____ kappa____ phi______ frames
    -      112.0000   61.0000   90.0000 46

#__ type_ start__ end____ width___ exp.time_
 62 omega  137.00  163.00   1.0000    7.5000
omega____ theta____ kappa____ phi______ frames
    -      112.0000   67.0000   -3.0854 26

#__ type_ start__ end____ width___ exp.time_
 63 omega   83.00  110.00   1.0000    7.5000
omega____ theta____ kappa____ phi______ frames
    -      112.0000   67.0000   -3.0854 27

#__ type_ start__ end____ width___ exp.time_
 64 omega  102.00  128.00   1.0000    2.5000
omega____ theta____ kappa____ phi______ frames
    -       41.4354  178.0000  150.0000 26

#__ type_ start__ end____ width___ exp.time_
 65 omega   75.00  101.00   1.0000    2.5000
omega____ theta____ kappa____ phi______ frames
    -       41.4354  178.0000  -60.0000 26

#__ type_ start__ end____ width___ exp.time_
 66 omega   73.00  126.00   1.0000    2.5000
omega____ theta____ kappa____ phi______ frames
    -       41.4354  178.0000   30.0000 53

#__ type_ start__ end____ width___ exp.time_
 67 omega   47.00  102.00   1.0000    7.5000
omega____ theta____ kappa____ phi______ frames
    -      112.0000 -125.0000 -180.0000 55

#__ type_ start__ end____ width___ exp.time_
 68 omega   95.00  120.00   1.0000    7.5000
omega____ theta____ kappa____ phi______ frames
    -      112.0000 -125.0000  -60.0000 25

#__ type_ start__ end____ width___ exp.time_
 69 omega   87.00  115.00   1.0000    7.5000
omega____ theta____ kappa____ phi______ frames
    -      112.0000 -125.0000   60.0000 28

#__ type_ start__ end____ width___ exp.time_
 70 omega   53.00   79.00   1.0000    7.5000
omega____ theta____ kappa____ phi______ frames
    -      112.0000 -125.0000  -60.0000 26

#__ type_ start__ end____ width___ exp.time_
 71 omega   81.00  121.00   1.0000    7.5000
omega____ theta____ kappa____ phi______ frames
    -      112.0000 -125.0000  150.0000 40

#__ type_ start__ end____ width___ exp.time_
 72 omega   90.00  116.00   1.0000    7.5000
omega____ theta____ kappa____ phi______ frames
    -      112.0000  -61.0000 -150.0000 26

#__ type_ start__ end____ width___ exp.time_
 73 omega   83.00  109.00   1.0000    7.5000
omega____ theta____ kappa____ phi______ frames
    -      112.0000  -95.0000  -90.0000 26

#__ type_ start__ end____ width___ exp.time_
 74 omega   96.00  121.00   1.0000    7.5000
omega____ theta____ kappa____ phi______ frames
    -      112.0000 -125.0000 -150.0000 25

#__ type_ start__ end____ width___ exp.time_
 75 omega   44.00   70.00   1.0000    7.5000
omega____ theta____ kappa____ phi______ frames
    -      112.0000 -125.0000   30.0000 26

#__ type_ start__ end____ width___ exp.time_
 76 omega   82.00  119.00   1.0000    7.5000
omega____ theta____ kappa____ phi______ frames
    -      112.0000 -125.0000   30.0000 37

#__ type_ start__ end____ width___ exp.time_
 77 omega   79.00  105.00   1.0000    7.5000
omega____ theta____ kappa____ phi______ frames
    -      112.0000   15.0000  -90.0000 26

#__ type_ start__ end____ width___ exp.time_
 78 omega  135.00  161.00   1.0000    7.5000
omega____ theta____ kappa____ phi______ frames
    -      112.0000   15.0000  -90.0000 26

#__ type_ start__ end____ width___ exp.time_
 79 omega   75.00  106.00   1.0000    7.5000
omega____ theta____ kappa____ phi______ frames
    -      112.0000  -95.0000 -180.0000 31

#__ type_ start__ end____ width___ exp.time_
 80 omega   96.00  128.00   1.0000    7.5000
omega____ theta____ kappa____ phi______ frames
    -      112.0000  125.0000  -90.0000 32

#__ type_ start__ end____ width___ exp.time_
 81 omega   63.00   89.00   1.0000    7.5000
omega____ theta____ kappa____ phi______ frames
    -      112.0000  -61.0000 -150.0000 26

#__ type_ start__ end____ width___ exp.time_
 82 omega  140.00  165.00   1.0000    7.5000
omega____ theta____ kappa____ phi______ frames
    -      112.0000  -15.0000  -30.0000 25

#__ type_ start__ end____ width___ exp.time_
 83 omega   79.00  105.00   1.0000    7.5000
omega____ theta____ kappa____ phi______ frames
    -      112.0000  -95.0000   30.0000 26

#__ type_ start__ end____ width___ exp.time_
 84 omega   72.00  102.00   1.0000    7.5000
omega____ theta____ kappa____ phi______ frames
    -      112.0000  -15.0000  -30.0000 30

#__ type_ start__ end____ width___ exp.time_
 85 omega   96.00  122.00   1.0000    7.5000
omega____ theta____ kappa____ phi______ frames
    -      112.0000   36.0000  -49.0000 26

#__ type_ start__ end____ width___ exp.time_
 86 omega    5.00   32.00   1.0000    2.5000
omega____ theta____ kappa____ phi______ frames
    -       38.0000   82.0000   13.2593 27

#__ type_ start__ end____ width___ exp.time_
 87 omega  -53.00  -18.00   1.0000    2.5000
omega____ theta____ kappa____ phi______ frames
    -      -41.4354  -38.0000 -180.0000 35

#__ type_ start__ end____ width___ exp.time_
 88 omega  -48.00   22.00   1.0000    2.5000
omega____ theta____ kappa____ phi______ frames
    -      -41.4354   38.0000    0.0000 70

#__ type_ start__ end____ width___ exp.time_
 89 omega -113.00  -62.00   1.0000    2.5000
omega____ theta____ kappa____ phi______ frames
    -      -41.4354  -38.0000 -180.0000 51

#__ type_ start__ end____ width___ exp.time_
 90 omega    7.00   32.00   1.0000    2.5000
omega____ theta____ kappa____ phi______ frames
    -       42.0000   86.0000  120.7851 25

#__ type_ start__ end____ width___ exp.time_
 91 omega   17.00   42.00   1.0000    2.5000
omega____ theta____ kappa____ phi______ frames
    -       50.0000   80.0000 -174.4820 25

#__ type_ start__ end____ width___ exp.time_
 92 omega   21.00   46.00   1.0000    2.5000
omega____ theta____ kappa____ phi______ frames
    -       54.0000   79.0000  -90.8461 25

#__ type_ start__ end____ width___ exp.time_
 93 omega   21.00   47.00   1.0000    2.5000
omega____ theta____ kappa____ phi______ frames
    -       54.0000   79.0000  126.0054 26

#__ type_ start__ end____ width___ exp.time_
 94 omega   21.00   46.00   1.0000    2.5000
omega____ theta____ kappa____ phi______ frames
    -       54.0000   79.0000 -136.1914 25

#__ type_ start__ end____ width___ exp.time_
 95 omega   21.00   46.00   1.0000    2.5000
omega____ theta____ kappa____ phi______ frames
    -       54.0000   79.0000  -31.8451 25

#__ type_ start__ end____ width___ exp.time_
 96 omega   21.00   46.00   1.0000    2.5000
omega____ theta____ kappa____ phi______ frames
    -       54.0000   78.0000   20.0421 25

#__ type_ start__ end____ width___ exp.time_
 97 omega   34.00   61.00   1.0000    2.5000
omega____ theta____ kappa____ phi______ frames
    -       66.0000   76.0000   64.4547 27

#__ type_ start__ end____ width___ exp.time_
 98 omega   33.00   59.00   1.0000    2.5000
omega____ theta____ kappa____ phi______ frames
    -       66.0000   77.0000  -85.6419 26

#__ type_ start__ end____ width___ exp.time_
 99 omega   34.00   59.00   1.0000    2.5000
omega____ theta____ kappa____ phi______ frames
    -       66.0000   75.0000 -128.4289 25
;
_diffrn_measurement_device 'four-circle diffractometer'
_diffrn_measurement_device_type 'SuperNova, Dual, Cu at zero, Atlas'
_diffrn_measurement_method '\w scans'
_diffrn_orient_matrix_UB_11 -0.0651373000
_diffrn_orient_matrix_UB_12 0.0222722000
_diffrn_orient_matrix_UB_13 -0.1986999000
_diffrn_orient_matrix_UB_21 -0.1720062000
_diffrn_orient_matrix_UB_22 0.0297451000
_diffrn_orient_matrix_UB_23 -0.0029882000
_diffrn_orient_matrix_UB_31 0.0914464000
_diffrn_orient_matrix_UB_32 0.0718379000
_diffrn_orient_matrix_UB_33 0.0627928000
_diffrn_radiation_monochromator mirror
_diffrn_radiation_probe x-ray
_diffrn_radiation_type CuK\a
_diffrn_radiation_wavelength 1.54184
_diffrn_reflns_av_R_equivalents 0.0532
_diffrn_reflns_av_unetI/netI 0.0196
_diffrn_reflns_Laue_measured_fraction_full 1.000
_diffrn_reflns_Laue_measured_fraction_max 1.000
_diffrn_reflns_limit_h_max 10
_diffrn_reflns_limit_h_min -10
_diffrn_reflns_limit_k_max 23
_diffrn_reflns_limit_k_min -22
_diffrn_reflns_limit_l_max 10
_diffrn_reflns_limit_l_min -10
_diffrn_reflns_number 22585
_diffrn_reflns_point_group_measured_fraction_full 1.000
_diffrn_reflns_point_group_measured_fraction_max 1.000
_diffrn_reflns_theta_full 67.684
_diffrn_reflns_theta_max 69.999
_diffrn_reflns_theta_min 4.642
_diffrn_source 'sealed X-ray tube'
_diffrn_source_type 'SuperNova (Cu) X-ray Source'
_exptl_absorpt_coefficient_mu 0.780
_exptl_absorpt_correction_T_max 1.00000
_exptl_absorpt_correction_T_min 0.65999
_exptl_absorpt_correction_type multi-scan
_exptl_absorpt_process_details
;
CrysAlisPro, Agilent Technologies,
Version 1.171.37.35 (release 13-08-2014 CrysAlis171 .NET)
(compiled Aug 13 2014,18:06:01)
Empirical absorption correction using spherical harmonics,
 implemented in SCALE3 ABSPACK scaling algorithm.
;
_exptl_crystal_colour colorless
_exptl_crystal_density_diffrn 1.356
_exptl_crystal_description prizm
_exptl_crystal_F_000 504
_exptl_crystal_size_max 0.16
_exptl_crystal_size_mid 0.10
_exptl_crystal_size_min 0.08
_refine_diff_density_max 0.237
_refine_diff_density_min -0.226
_refine_diff_density_rms 0.044
_refine_ls_extinction_method none
_refine_ls_goodness_of_fit_ref 1.043
_refine_ls_hydrogen_treatment constr
_refine_ls_matrix_type full
_refine_ls_number_parameters 164
_refine_ls_number_reflns 2244
_refine_ls_number_restraints 0
_refine_ls_restrained_S_all 1.043
_refine_ls_R_factor_all 0.0395
_refine_ls_R_factor_gt 0.0357
_refine_ls_shift/su_max 0.000
_refine_ls_shift/su_mean 0.000
_refine_ls_structure_factor_coef Fsqd
_refine_ls_weighting_details 'w=1/[\s^2^(Fo^2^)+(0.0560P)^2^+0.3558P] where P=(Fo^2^+2Fc^2^)/3'
_refine_ls_weighting_scheme calc
_refine_ls_wR_factor_gt 0.0945
_refine_ls_wR_factor_ref 0.0987
_reflns_Friedel_coverage 0.000
_reflns_number_gt 2035
_reflns_number_total 2244
_reflns_threshold_expression 'I > 2\s(I)'
_cod_data_source_file jo8b02295_si_002.cif
_cod_data_source_block 103-137-4929_rnv23
_cod_original_cell_volume 1181.51(10)
_cod_database_code 4035762
_shelx_shelxl_version_number 2018/3
_chemical_oxdiff_formula 'C13 H11 N3 O2'
_shelx_space_group_comment
;
The symmetry employed for this shelxl refinement is uniquely defined
by the following loop, which should always be used as a source of
symmetry information in preference to the above space-group names.
They are only intended as comments.
;
_reflns_odcompleteness_completeness 99.96
_reflns_odcompleteness_iscentric 1
_reflns_odcompleteness_theta 75.12
_olex2_refinement_description
;
1. Fixed Uiso
 At 1.2 times of:
  All C(H) groups
 At 1.5 times of:
  All C(H,H,H) groups
2.a Aromatic/amide H refined with riding coordinates:
 C6(H6), C8(H8), C12(H12), C4(H4), C13(H13), C5(H5), C11(H11), C7(H7)
2.b Idealised Me refined as rotating group:
 C10(H10A,H10B,H10C)
;
_olex2_submission_special_instructions 'No special instructions were received'

loop_
_space_group_symop_operation_xyz
'x, y, z'
'-x, y+1/2, -z+1/2'
'-x, -y, -z'
'x, -y-1/2, z-1/2'

loop_
_atom_site_label
_atom_site_type_symbol
_atom_site_fract_x
_atom_site_fract_y
_atom_site_fract_z
_atom_site_U_iso_or_equiv
_atom_site_adp_type
_atom_site_occupancy
_atom_site_site_symmetry_order
_atom_site_calc_flag
_atom_site_refinement_flags_posn
O2 O 0.36649(11) 0.28619(4) 0.13537(12) 0.0230(2) Uani 1 1 d .
O1 O 0.38646(12) 0.34496(5) 0.38067(13) 0.0286(2) Uani 1 1 d .
N2 N 0.63386(13) 0.35559(5) 0.11787(14) 0.0202(2) Uani 1 1 d .
N3 N 0.76934(14) 0.28935(5) -0.00362(15) 0.0251(3) Uani 1 1 d .
C2 C 0.66941(15) 0.43106(6) 0.38072(17) 0.0211(3) Uani 1 1 d .
C9 C 0.43226(15) 0.33492(6) 0.26413(17) 0.0212(3) Uani 1 1 d .
N1 N 0.54065(14) 0.45812(5) 0.24632(15) 0.0238(3) Uani 1 1 d .
C6 C 1.11297(17) 0.47923(7) 0.87348(18) 0.0271(3) Uani 1 1 d .
H6 H 1.212091 0.490017 0.981439 0.033 Uiso 1 1 calc R
C8 C 0.84860(16) 0.51661(7) 0.61362(18) 0.0239(3) Uani 1 1 d .
H8 H 0.769618 0.551841 0.547162 0.029 Uiso 1 1 calc R
C12 C 0.66110(16) 0.33809(7) -0.12893(17) 0.0248(3) Uani 1 1 d .
H12 H 0.648435 0.342314 -0.246139 0.030 Uiso 1 1 calc R
C4 C 0.93659(16) 0.39372(6) 0.65073(17) 0.0233(3) Uani 1 1 d .
H4 H 0.916117 0.347634 0.609295 0.028 Uiso 1 1 calc R
C3 C 0.82012(15) 0.44705(6) 0.55154(17) 0.0209(3) Uani 1 1 d .
C13 C 0.57599(16) 0.37887(7) -0.05743(17) 0.0234(3) Uani 1 1 d .
H13 H 0.495557 0.414934 -0.114612 0.028 Uiso 1 1 calc R
C5 C 1.08329(16) 0.41025(7) 0.81190(18) 0.0264(3) Uani 1 1 d .
H5 H 1.162162 0.375117 0.879127 0.032 Uiso 1 1 calc R
C11 C 0.74923(15) 0.30164(6) 0.14244(17) 0.0224(3) Uani 1 1 d .
H11 H 0.806805 0.276553 0.249764 0.027 Uiso 1 1 calc R
C10 C 0.23080(17) 0.24105(7) 0.1429(2) 0.0285(3) Uani 1 1 d .
H10A H 0.206076 0.203126 0.058543 0.043 Uiso 1 1 calc GR
H10B H 0.123915 0.267679 0.112083 0.043 Uiso 1 1 calc GR
H10C H 0.272576 0.222476 0.262908 0.043 Uiso 1 1 calc GR
C7 C 0.99554(17) 0.53215(7) 0.77482(18) 0.0265(3) Uani 1 1 d .
H7 H 1.015860 0.578083 0.817350 0.032 Uiso 1 1 calc R
C1 C 0.57084(15) 0.37897(6) 0.24394(17) 0.0208(3) Uani 1 1 d .

loop_
_atom_site_aniso_label
_atom_site_aniso_U_11
_atom_site_aniso_U_22
_atom_site_aniso_U_33
_atom_site_aniso_U_23
_atom_site_aniso_U_13
_atom_site_aniso_U_12
O2 0.0182(4) 0.0250(4) 0.0258(5) -0.0012(3) 0.0098(4) -0.0031(3)
O1 0.0275(5) 0.0314(5) 0.0324(5) -0.0019(4) 0.0183(4) -0.0007(4)
N2 0.0160(5) 0.0224(5) 0.0213(5) 0.0004(4) 0.0075(4) -0.0006(4)
N3 0.0224(5) 0.0280(5) 0.0264(6) -0.0001(4) 0.0123(4) 0.0007(4)
C2 0.0195(6) 0.0216(6) 0.0247(6) 0.0002(5) 0.0123(5) 0.0011(4)
C9 0.0163(6) 0.0225(6) 0.0231(6) 0.0019(5) 0.0073(5) 0.0037(4)
N1 0.0212(5) 0.0224(5) 0.0266(6) -0.0001(4) 0.0096(4) 0.0013(4)
C6 0.0192(6) 0.0375(7) 0.0233(7) -0.0035(5) 0.0083(5) -0.0045(5)
C8 0.0214(6) 0.0244(6) 0.0278(7) 0.0004(5) 0.0126(5) 0.0013(5)
C12 0.0230(6) 0.0308(7) 0.0209(6) 0.0011(5) 0.0101(5) -0.0020(5)
C4 0.0213(6) 0.0242(6) 0.0258(7) -0.0009(5) 0.0118(5) 0.0004(4)
C3 0.0170(6) 0.0254(6) 0.0220(6) -0.0010(5) 0.0102(5) -0.0005(4)
C13 0.0197(6) 0.0260(6) 0.0225(6) 0.0035(5) 0.0075(5) -0.0006(5)
C5 0.0190(6) 0.0319(7) 0.0267(7) 0.0027(5) 0.0088(5) 0.0036(5)
C11 0.0183(6) 0.0238(6) 0.0244(6) 0.0018(5) 0.0088(5) 0.0013(4)
C10 0.0206(6) 0.0291(7) 0.0373(8) -0.0010(5) 0.0142(6) -0.0050(5)
C7 0.0251(6) 0.0275(6) 0.0294(7) -0.0051(5) 0.0146(5) -0.0051(5)
C1 0.0169(6) 0.0221(6) 0.0219(6) 0.0012(5) 0.0073(5) 0.0019(4)

loop_
_atom_type_symbol
_atom_type_description
_atom_type_scat_dispersion_real
_atom_type_scat_dispersion_imag
_atom_type_scat_source
C C 0.0181 0.0091 'International Tables Vol C Tables 4.2.6.8 and 6.1.1.4'
H H 0.0000 0.0000 'International Tables Vol C Tables 4.2.6.8 and 6.1.1.4'
N N 0.0311 0.0180 'International Tables Vol C Tables 4.2.6.8 and 6.1.1.4'
O O 0.0492 0.0322 'International Tables Vol C Tables 4.2.6.8 and 6.1.1.4'

loop_
_geom_angle_atom_site_label_1
_geom_angle_atom_site_label_2
_geom_angle_atom_site_label_3
_geom_angle
C9 O2 C10 115.53(10)
C13 N2 C1 126.37(10)
C11 N2 C13 106.91(10)
C11 N2 C1 126.45(10)
C11 N3 C12 104.89(10)
N1 C2 C3 143.51(12)
N1 C2 C1 68.26(9)
C3 C2 C1 148.10(11)
O2 C9 C1 111.37(10)
O1 C9 O2 125.81(11)
O1 C9 C1 122.80(11)
C2 N1 C1 61.80(8)
C5 C6 H6 119.8
C7 C6 H6 119.8
C7 C6 C5 120.47(12)
C3 C8 H8 120.4
C7 C8 H8 120.4
C7 C8 C3 119.15(12)
N3 C12 H12 124.6
C13 C12 N3 110.77(11)
C13 C12 H12 124.6
C3 C4 H4 120.4
C5 C4 H4 120.4
C5 C4 C3 119.11(12)
C8 C3 C2 119.21(11)
C4 C3 C2 119.83(11)
C4 C3 C8 120.95(11)
N2 C13 H13 127.2
C12 C13 N2 105.54(11)
C12 C13 H13 127.2
C6 C5 H5 119.9
C4 C5 C6 120.20(12)
C4 C5 H5 119.9
N2 C11 H11 124.1
N3 C11 N2 111.89(11)
N3 C11 H11 124.1
O2 C10 H10A 109.5
O2 C10 H10B 109.5
O2 C10 H10C 109.5
H10A C10 H10B 109.5
H10A C10 H10C 109.5
H10B C10 H10C 109.5
C6 C7 H7 119.9
C8 C7 C6 120.11(12)
C8 C7 H7 119.9
N2 C1 C2 120.75(10)
N2 C1 C9 117.58(10)
N2 C1 N1 115.60(10)
C2 C1 C9 119.59(11)
C2 C1 N1 49.94(7)
C9 C1 N1 114.08(9)

loop_
_geom_bond_atom_site_label_1
_geom_bond_atom_site_label_2
_geom_bond_distance
O2 C9 1.3316(15)
O2 C10 1.4501(14)
O1 C9 1.2023(16)
N2 C13 1.3794(16)
N2 C11 1.3631(16)
N2 C1 1.4352(16)
N3 C12 1.3845(17)
N3 C11 1.3135(17)
C2 N1 1.2614(16)
C2 C3 1.4439(17)
C2 C1 1.4524(17)
C9 C1 1.5026(16)
N1 C1 1.5307(15)
C6 H6 0.9300
C6 C5 1.3910(19)
C6 C7 1.3899(19)
C8 H8 0.9300
C8 C3 1.4025(17)
C8 C7 1.3822(18)
C12 H12 0.9300
C12 C13 1.3572(18)
C4 H4 0.9300
C4 C3 1.3933(17)
C4 C5 1.3853(18)
C13 H13 0.9300
C5 H5 0.9300
C11 H11 0.9300
C10 H10A 0.9600
C10 H10B 0.9600
C10 H10C 0.9600
C7 H7 0.9300

loop_
_geom_torsion_atom_site_label_1
_geom_torsion_atom_site_label_2
_geom_torsion_atom_site_label_3
_geom_torsion_atom_site_label_4
_geom_torsion
O2 C9 C1 N2 -10.96(15)
O2 C9 C1 C2 -174.68(10)
O2 C9 C1 N1 129.16(10)
O1 C9 C1 N2 170.76(11)
O1 C9 C1 C2 7.04(18)
O1 C9 C1 N1 -49.12(16)
N3 C12 C13 N2 0.65(14)
C2 N1 C1 N2 -109.74(12)
C2 N1 C1 C9 109.32(12)
N1 C2 C3 C8 3.4(2)
N1 C2 C3 C4 -175.49(16)
N1 C2 C1 N2 99.02(12)
N1 C2 C1 C9 -97.79(12)
C12 N3 C11 N2 0.06(14)
C3 C2 N1 C1 176.2(2)
C3 C2 C1 N2 -76.7(2)
C3 C2 C1 C9 86.5(2)
C3 C2 C1 N1 -175.7(2)
C3 C8 C7 C6 -0.03(19)
C3 C4 C5 C6 0.19(19)
C13 N2 C11 N3 0.34(14)
C13 N2 C1 C2 -98.70(14)
C13 N2 C1 C9 97.78(14)
C13 N2 C1 N1 -41.74(16)
C5 C6 C7 C8 -0.45(19)
C5 C4 C3 C2 178.23(11)
C5 C4 C3 C8 -0.68(19)
C11 N2 C13 C12 -0.59(13)
C11 N2 C1 C2 88.10(15)
C11 N2 C1 C9 -75.42(15)
C11 N2 C1 N1 145.06(11)
C11 N3 C12 C13 -0.45(14)
C10 O2 C9 O1 -1.54(17)
C10 O2 C9 C1 -179.75(9)
C7 C6 C5 C4 0.4(2)
C7 C8 C3 C2 -178.31(11)
C7 C8 C3 C4 0.60(19)
C1 N2 C13 C12 -174.88(11)
C1 N2 C11 N3 174.62(11)
C1 C2 C3 C8 176.79(17)
C1 C2 C3 C4 -2.1(3)
